data_2101731
loop_
_publ_author_name
'Marsh, R. E.'

_publ_section_title
;
 The perils of <i>Cc</i> revisited
;
_journal_issue 2
_journal_name_full 'Acta Crystallographica Section B'
_journal_page_first 317
_journal_page_last 322
_journal_paper_doi 10.1107/S010876819601381X
_journal_volume 53
_journal_year 1997
_chemical_formula_moiety 'C32 H46 S6 Cr4 Mn'
_chemical_formula_sum 'C32 H46 Cr4 Mn S6'
_space_group_IT_number 15
_symmetry_cell_setting monoclinic
_symmetry_space_group_name_Hall '-C 2yc'
_symmetry_space_group_name_H-M 'C 1 2/c 1'
_audit_creation_method CSD-QUEST3D-V5
_cell_angle_alpha 90
_cell_angle_beta 135.30(2)
_cell_angle_gamma 90
_cell_formula_units_Z 4
_cell_length_a 26.540(10)
_cell_length_b 9.208(3)
_cell_length_c 21.595(9)
_cell_volume 3712(3)
_cod_data_source_file an0533.cif
_cod_data_source_block CSD_CIF_MIF_DIRVEF01
_cod_depositor_comments
;

  Added moiety chemical formula from Marsh (1997) paper. The summary
  chemical formula is calculated from moiety formula using 'AdHocParser'
  (svn://www.crystallography.net/cod-tools/trunk/Formulae/AdHocParser.yp,
  revision 1441.)

  Removing 21 atoms which were symmetric equivalents of the atoms from
  the asymmetric unit.

  Andrius Merkys
  2013-11-06
;
_cod_original_sg_symbol_H-M 'C 2/c'
_cod_database_code 2101731

loop_
_symmetry_equiv_pos_as_xyz
x,y,z
-x,y,1/2-z
1/2+x,1/2+y,z
1/2-x,1/2+y,1/2-z
-x,-y,-z
x,-y,-1/2+z
-1/2-x,-1/2-y,-z
-1/2+x,-1/2-y,-1/2+z

loop_
_atom_site_label
_atom_site_fract_x
_atom_site_fract_y
_atom_site_fract_z
_atom_site_type_symbol
Mn1 .0 .1120 .25 Mn
Cr1 -.1194 .0236 .0614 Cr
Cr2 -.0158 .1918 .1036 Cr
S1 -.0906 .2544 .1202 S
S2 .0017 -.0378 .1600 S
S3 -.1061 .0757 -.0334 S
C1 -.176 .200 -.130 C
C2 -.202 .313 -.109 C
C3 -.236 .100 -.207 C
C4 -.140 .269 -.156 C
C5 -.230 -.076 -.044 C
C6 -.225 .006 .018 C
C7 -.172 -.059 .102 C
C8 -.144 -.177 .094 C
C9 -.178 -.190 .006 C
C10 -.168 -.302 -.036 C
C11 .012 .396 .076 C
C12 .039 .274 .067 C
C13 .090 .203 .149 C
C14 .096 .283 .212 C
C15 .049 .404 .166 C
C16 .042 .524 .208 C

loop_
_atom_type_symbol
C
Cr
Mn
S
